data_1556220
loop_
_publ_author_name
'Ma, Shuang-Gang'
'Gao, Rong-Mei'
'Li, Yu-Huan'
'Jiang, Jian-Dong'
'Gong, Ning-Bo'
'Li, Li'
'L\"u, Yang'
'Tang, Wen-Zhao'
'Liu, Yun-Bao'
'Qu, Jing'
'L\"u, Hai-Ning'
'Li, Yong'
'Yu, Shi-Shan'

_publ_section_title
;
 Antiviral spirooliganones A and B with unprecedented skeletons from the
 roots of Illicium oligandrum.
;
_journal_issue 17
_journal_name_full 'Organic letters'
_journal_page_first 4450
_journal_page_last 4453
_journal_paper_doi 10.1021/ol401992s
_journal_volume 15
_journal_year 2013
_chemical_absolute_configuration ad
_chemical_formula_moiety 'C32 H37 Br O5'
_chemical_formula_sum 'C32 H37 Br O5'
_chemical_formula_weight 581.53
_space_group_IT_number 19
_space_group_name_Hall 'P 2ac 2ab'
_space_group_name_H-M_alt 'P 21 21 21'
_symmetry_cell_setting orthorhombic
_symmetry_space_group_name_Hall 'P 2ac 2ab'
_symmetry_space_group_name_H-M 'P 21 21 21'
_atom_sites_solution_hydrogens geom
_atom_sites_solution_primary direct
_atom_sites_solution_secondary difmap
_audit_creation_method SHELXL-97
_cell_angle_alpha 90.00
_cell_angle_beta 90.00
_cell_angle_gamma 90.00
_cell_formula_units_Z 4
_cell_length_a 6.161(2)
_cell_length_b 19.878(4)
_cell_length_c 23.992(5)
_cell_measurement_temperature 293(2)
_cell_measurement_theta_max 72.32
_cell_measurement_theta_min 3.68
_cell_volume 2938.3(13)
_computing_cell_refinement 'CrystalClear (Rigaku Inc., 2008)'
_computing_data_collection 'CrystalClear (Rigaku Inc., 2008)'
_computing_data_reduction 'CrystalClear (Rigaku Inc., 2008)'
_computing_molecular_graphics ORTEPII(Johnson,1976)andPLUTON(Spek,1990)
_computing_publication_material 'SHELXL97(Sheldrick, 1997)'
_computing_structure_refinement 'SHELXL-97 (Sheldrick, 1997)'
_computing_structure_solution 'SHELXS-97 (Sheldrick, 1990)'
_diffrn_ambient_temperature 293(2)
_diffrn_detector_area_resol_mean 22.2222
_diffrn_measured_fraction_theta_full 0.973
_diffrn_measured_fraction_theta_max 0.973
_diffrn_measurement_device_type 'MicroMax 002+'
_diffrn_measurement_method \f\k
_diffrn_radiation_monochromator Confocal
_diffrn_radiation_source 'fine-focus sealed tube'
_diffrn_radiation_type CuK\a
_diffrn_radiation_wavelength 1.54178
_diffrn_reflns_av_R_equivalents 0.0744
_diffrn_reflns_av_sigmaI/netI 0.0552
_diffrn_reflns_limit_h_max 5
_diffrn_reflns_limit_h_min -7
_diffrn_reflns_limit_k_max 23
_diffrn_reflns_limit_k_min -24
_diffrn_reflns_limit_l_max 29
_diffrn_reflns_limit_l_min -29
_diffrn_reflns_number 20911
_diffrn_reflns_theta_full 72.32
_diffrn_reflns_theta_max 72.32
_diffrn_reflns_theta_min 3.68
_diffrn_standards_decay_% 0
_diffrn_standards_interval_count 0
_diffrn_standards_interval_time 0
_diffrn_standards_number 0
_exptl_absorpt_coefficient_mu 2.208
_exptl_absorpt_correction_T_max 0.332
_exptl_absorpt_correction_T_min 0.223
_exptl_absorpt_correction_type multi-scan
_exptl_crystal_colour Colorless
_exptl_crystal_density_diffrn 1.314
_exptl_crystal_density_meas 1.314
_exptl_crystal_density_method 'not measured'
_exptl_crystal_description Prism
_exptl_crystal_F_000 1216
_exptl_crystal_size_max 0.78
_exptl_crystal_size_mid 0.73
_exptl_crystal_size_min 0.50
_refine_diff_density_max 0.397
_refine_diff_density_min -0.502
_refine_diff_density_rms 0.069
_refine_ls_abs_structure_details 'Flack H D (1983), Acta Cryst. A39, 876-881'
_refine_ls_abs_structure_Flack 0.00(2)
_refine_ls_extinction_coef 0.0080(5)
_refine_ls_extinction_expression Fc^*^=kFc[1+0.001xFc^2^\l^3^/sin(2\q)]^-1/4^
_refine_ls_extinction_method SHELXL
_refine_ls_goodness_of_fit_ref 1.006
_refine_ls_hydrogen_treatment mixed
_refine_ls_matrix_type full
_refine_ls_number_parameters 395
_refine_ls_number_reflns 5607
_refine_ls_number_restraints 96
_refine_ls_restrained_S_all 1.004
_refine_ls_R_factor_all 0.0607
_refine_ls_R_factor_gt 0.0541
_refine_ls_shift/su_max 0.000
_refine_ls_shift/su_mean 0.000
_refine_ls_structure_factor_coef Fsqd
_refine_ls_weighting_details 'calc w=1/[\s^2^(Fo^2^)+(0.0769P)^2^+0.0000P] where P=(Fo^2^+2Fc^2^)/3'
_refine_ls_weighting_scheme calc
_refine_ls_wR_factor_gt 0.1280
_refine_ls_wR_factor_ref 0.1381
_reflns_number_gt 4571
_reflns_number_total 5607
_reflns_threshold_expression >2sigma(I)
_cod_data_source_file ol401992s_si_001.cif
_cod_data_source_block 5385
_cod_depositor_comments
;
The following automatic conversions were performed:

data item '_exptl_absorpt_correction_type' value 'Multi-scan' was
changed to 'multi-scan' in accordance with the
/home/saulius/struct/COD-crude-data/automatic-downloads/DataCite-retrospective/ACS/depositions/lib/dictionaries/cif_core.dic
dictionary named 'cif_core.dic' version 2.4.2 last updated on
2011-04-26.

Automatic conversion script
Id: cif_fix_values 6909 2019-04-08 15:41:33Z antanas 
;
_cod_original_cell_volume 2938.5(13)
_cod_database_code 1556220

loop_
_symmetry_equiv_pos_as_xyz
'x, y, z'
'-x+1/2, -y, z+1/2'
'-x, y+1/2, -z+1/2'
'x+1/2, -y+1/2, -z'

loop_
_atom_site_label
_atom_site_type_symbol
_atom_site_fract_x
_atom_site_fract_y
_atom_site_fract_z
_atom_site_U_iso_or_equiv
_atom_site_adp_type
_atom_site_occupancy
_atom_site_symmetry_multiplicity
_atom_site_calc_flag
_atom_site_refinement_flags
_atom_site_disorder_assembly
_atom_site_disorder_group
Br1 Br 0.68550(11) 0.12430(3) 0.063465(18) 0.0938(2) Uani 1 1 d . . .
O1 O 1.005(4) 0.5802(7) -0.1904(7) 0.091(4) Uani 0.60 1 d PU A 1
O1' O 0.959(7) 0.5891(14) -0.2065(12) 0.121(10) Uani 0.40 1 d PU A 2
O4 O 1.2854(4) 0.42580(10) -0.32075(9) 0.0584(6) Uani 1 1 d . A .
O2 O 0.9286(4) 0.34983(10) -0.28279(10) 0.0556(6) Uani 1 1 d . A .
O3 O 1.0306(4) 0.24713(11) -0.18652(9) 0.0532(5) Uani 1 1 d . . .
O5 O 1.3450(5) 0.20403(16) -0.15575(11) 0.0782(8) Uani 1 1 d . . .
C1 C 1.0108(9) 0.52506(18) -0.21109(18) 0.0775(12) Uani 1 1 d . . .
C2 C 0.9067(7) 0.46983(19) -0.18011(16) 0.0668(9) Uani 1 1 d D A .
C3 C 0.9357(7) 0.40656(17) -0.19661(14) 0.0596(8) Uani 1 1 d . . .
H3A H 0.8680 0.3728 -0.1761 0.072 Uiso 1 1 calc R A .
C4 C 1.0702(6) 0.38571(14) -0.24606(12) 0.0513(7) Uani 1 1 d . A .
C5 C 1.1654(7) 0.44563(15) -0.27652(13) 0.0544(7) Uani 1 1 d . . .
C6 C 1.1439(8) 0.50936(16) -0.25976(16) 0.0712(11) Uani 1 1 d . A .
C7 C 0.7680(15) 0.4910(5) -0.1311(3) 0.074(2) Uani 0.80 1 d PDU A 1
H7A H 0.7435 0.4518 -0.1079 0.088 Uiso 0.80 1 calc PR A 1
H7B H 0.8503 0.5231 -0.1092 0.088 Uiso 0.80 1 calc PR A 1
C7' C 0.812(8) 0.479(2) -0.1219(10) 0.099(14) Uani 0.20 1 d PDU A 2
H7C H 0.7829 0.4366 -0.1035 0.118 Uiso 0.20 1 calc PR A 2
H7D H 0.9031 0.5071 -0.0984 0.118 Uiso 0.20 1 calc PR A 2
C8 C 0.550(2) 0.5220(6) -0.1443(6) 0.075(2) Uani 0.60 1 d PDU A 1
H8A H 0.4512 0.4951 -0.1632 0.091 Uiso 0.60 1 calc PR A 1
C8' C 0.608(5) 0.5145(18) -0.1399(17) 0.162(14) Uani 0.40 1 d PDU A 2
H8B H 0.5356 0.4904 -0.1675 0.195 Uiso 0.40 1 calc PR A 2
C9 C 0.486(3) 0.5831(11) -0.1317(8) 0.075(2) Uani 0.30 1 d PDU A 1
H9A H 0.5791 0.6121 -0.1128 0.091 Uiso 0.30 1 calc PR A 1
H9B H 0.3479 0.5975 -0.1417 0.091 Uiso 0.30 1 calc PR A 1
C9' C 0.505(4) 0.5702(11) -0.1272(12) 0.276(14) Uani 0.70 1 d PDU A 2
H9C H 0.5611 0.5988 -0.1001 0.331 Uiso 0.70 1 calc PR A 2
H9D H 0.3762 0.5810 -0.1452 0.331 Uiso 0.70 1 calc PR A 2
C10 C 1.2492(6) 0.33551(15) -0.22987(13) 0.0538(8) Uani 1 1 d . . .
H10A H 1.3745 0.3401 -0.2541 0.065 Uiso 1 1 calc R A .
H10B H 1.2946 0.3421 -0.1915 0.065 Uiso 1 1 calc R . .
C11 C 1.1412(6) 0.26714(15) -0.23748(12) 0.0513(7) Uani 1 1 d . A .
H11A H 1.2485 0.2332 -0.2484 0.062 Uiso 1 1 calc R . .
C12 C 0.9770(6) 0.27852(15) -0.28441(13) 0.0535(8) Uani 1 1 d . . .
C13 C 1.0882(9) 0.2636(2) -0.33987(15) 0.0793(12) Uani 1 1 d . A .
H13A H 0.9872 0.2706 -0.3698 0.119 Uiso 1 1 calc R . .
H13B H 1.1371 0.2178 -0.3402 0.119 Uiso 1 1 calc R . .
H13C H 1.2102 0.2931 -0.3445 0.119 Uiso 1 1 calc R . .
C14 C 0.7675(8) 0.24110(18) -0.27855(19) 0.0750(11) Uani 1 1 d . A .
H14A H 0.7023 0.2518 -0.2433 0.112 Uiso 1 1 calc R . .
H14B H 0.7947 0.1936 -0.2804 0.112 Uiso 1 1 calc R . .
H14C H 0.6710 0.2539 -0.3081 0.112 Uiso 1 1 calc R . .
C15 C 1.2650(11) 0.56549(19) -0.2880(2) 0.0972(17) Uani 1 1 d . . .
H15A H 1.3250 0.5957 -0.2602 0.117 Uiso 1 1 calc R A .
H15B H 1.1664 0.5910 -0.3114 0.117 Uiso 1 1 calc R . .
C16 C 1.4467(10) 0.5365(2) -0.32339(19) 0.0875(14) Uani 1 1 d . A .
H16A H 1.5043 0.5713 -0.3476 0.105 Uiso 1 1 calc R . .
H16B H 1.5631 0.5211 -0.2994 0.105 Uiso 1 1 calc R . .
C17 C 1.3655(6) 0.47860(16) -0.35825(14) 0.0585(8) Uani 1 1 d . . .
C18 C 1.5362(6) 0.44416(18) -0.39261(14) 0.0608(8) Uani 1 1 d . A .
H18A H 1.6457 0.4164 -0.3740 0.073 Uiso 1 1 calc R . .
C19 C 1.5898(8) 0.4762(2) -0.44803(17) 0.0768(11) Uani 1 1 d . . .
H19A H 1.5319 0.5207 -0.4554 0.092 Uiso 1 1 calc R A .
H19B H 1.7322 0.4677 -0.4637 0.092 Uiso 1 1 calc R . .
C20 C 1.4349(7) 0.41949(19) -0.44577(15) 0.0665(9) Uani 1 1 d D A .
C21 C 1.2012(7) 0.4407(2) -0.44397(17) 0.0777(11) Uani 1 1 d . . .
H21A H 1.1090 0.4027 -0.4346 0.093 Uiso 1 1 calc R A .
H21B H 1.1562 0.4584 -0.4798 0.093 Uiso 1 1 calc R . .
C22 C 1.1861(8) 0.4953(2) -0.39872(17) 0.0737(10) Uani 1 1 d . A .
H22A H 1.2074 0.5397 -0.4147 0.088 Uiso 1 1 calc R . .
H22B H 1.0458 0.4941 -0.3804 0.088 Uiso 1 1 calc R . .
C23' C 1.446(2) 0.3506(6) -0.4722(5) 0.088(3) Uani 0.60 1 d PDU A 1
H23' H 1.3290 0.3209 -0.4597 0.106 Uiso 0.60 1 calc PRD A 1
C23 C 1.544(3) 0.3566(9) -0.4735(7) 0.081(4) Uani 0.40 1 d PDU A 2
H23 H 1.7012 0.3605 -0.4781 0.098 Uiso 0.40 1 calc PR A 2
C25' C 1.458(4) 0.3558(11) -0.5363(5) 0.173(8) Uani 0.70 1 d PDU A 1
H25D H 1.5127 0.3144 -0.5513 0.260 Uiso 0.70 1 calc PR A 1
H25E H 1.5537 0.3920 -0.5464 0.260 Uiso 0.70 1 calc PR A 1
H25F H 1.3160 0.3644 -0.5509 0.260 Uiso 0.70 1 calc PR A 1
C25 C 1.414(6) 0.3522(14) -0.5303(11) 0.092(3) Uani 0.30 1 d PDU A 2
H25A H 1.4134 0.3065 -0.5433 0.138 Uiso 0.30 1 calc PR A 2
H25B H 1.4821 0.3805 -0.5576 0.138 Uiso 0.30 1 calc PR A 2
H25C H 1.2671 0.3669 -0.5245 0.138 Uiso 0.30 1 calc PR A 2
C24' C 1.671(3) 0.3214(7) -0.4601(8) 0.193(8) Uani 0.60 1 d PDU A 1
H24D H 1.6950 0.2826 -0.4832 0.289 Uiso 0.60 1 calc PR A 1
H24E H 1.6798 0.3086 -0.4216 0.289 Uiso 0.60 1 calc PR A 1
H24F H 1.7798 0.3547 -0.4680 0.289 Uiso 0.60 1 calc PR A 1
C24 C 1.471(3) 0.2927(6) -0.4430(5) 0.092(3) Uani 0.40 1 d PDU A 2
H24A H 1.5024 0.2969 -0.4040 0.138 Uiso 0.40 1 calc PR A 2
H24B H 1.5469 0.2546 -0.4580 0.138 Uiso 0.40 1 calc PR A 2
H24C H 1.3175 0.2866 -0.4481 0.138 Uiso 0.40 1 calc PR A 2
C26 C 1.1553(6) 0.21449(16) -0.14922(13) 0.0536(8) Uani 1 1 d . . .
C27 C 1.0324(6) 0.19397(15) -0.09866(12) 0.0495(7) Uani 1 1 d . . .
C28 C 1.1375(6) 0.15227(18) -0.06075(14) 0.0591(8) Uani 1 1 d . . .
H28A H 1.2786 0.1382 -0.0680 0.071 Uiso 1 1 calc R . .
C29 C 1.0358(7) 0.13142(18) -0.01246(13) 0.0629(9) Uani 1 1 d . . .
H29A H 1.1055 0.1029 0.0125 0.075 Uiso 1 1 calc R . .
C30 C 0.8283(7) 0.15410(17) -0.00225(13) 0.0619(9) Uani 1 1 d . . .
C31 C 0.7215(7) 0.19580(18) -0.03885(15) 0.0644(9) Uani 1 1 d . . .
H31A H 0.5821 0.2109 -0.0308 0.077 Uiso 1 1 calc R . .
C32 C 0.8223(6) 0.21503(17) -0.08747(14) 0.0592(8) Uani 1 1 d . . .
H32A H 0.7494 0.2422 -0.1129 0.071 Uiso 1 1 calc R . .

loop_
_atom_site_aniso_label
_atom_site_aniso_U_11
_atom_site_aniso_U_22
_atom_site_aniso_U_33
_atom_site_aniso_U_23
_atom_site_aniso_U_13
_atom_site_aniso_U_12
Br1 0.1321(5) 0.0902(4) 0.0591(2) 0.0073(2) 0.0270(2) -0.0032(3)
O1 0.133(9) 0.039(6) 0.101(7) -0.024(5) 0.036(6) -0.004(6)
O1' 0.17(2) 0.043(5) 0.15(2) 0.008(9) 0.061(16) 0.024(8)
O4 0.0871(17) 0.0382(10) 0.0500(11) 0.0036(8) 0.0094(11) -0.0030(11)
O2 0.0747(15) 0.0337(10) 0.0585(12) 0.0055(9) -0.0183(11) 0.0010(10)
O3 0.0629(13) 0.0488(11) 0.0479(11) 0.0150(8) -0.0003(10) 0.0110(10)
O5 0.0629(17) 0.099(2) 0.0727(16) 0.0336(15) 0.0030(13) 0.0168(15)
C1 0.106(3) 0.0453(19) 0.081(3) -0.0089(17) 0.023(2) -0.001(2)
C2 0.078(3) 0.061(2) 0.0615(19) -0.0035(16) 0.0007(18) 0.0076(18)
C3 0.072(2) 0.0516(18) 0.0555(17) 0.0026(14) 0.0056(16) 0.0029(16)
C4 0.071(2) 0.0354(14) 0.0472(14) 0.0006(11) -0.0071(14) 0.0017(13)
C5 0.073(2) 0.0402(15) 0.0498(15) -0.0012(11) 0.0000(15) -0.0019(15)
C6 0.108(3) 0.0371(15) 0.069(2) -0.0040(14) 0.020(2) -0.0050(18)
C7 0.086(4) 0.079(7) 0.055(3) -0.003(4) 0.002(3) 0.028(4)
C7' 0.20(4) 0.047(12) 0.052(12) 0.027(10) 0.011(19) 0.03(2)
C8 0.067(5) 0.083(5) 0.076(4) -0.013(3) 0.001(4) 0.024(4)
C8' 0.12(2) 0.18(2) 0.18(3) 0.01(2) 0.063(18) 0.050(17)
C9 0.067(5) 0.083(5) 0.076(4) -0.013(3) 0.001(4) 0.024(4)
C9' 0.21(2) 0.21(2) 0.41(3) -0.02(2) 0.02(2) 0.116(17)
C10 0.064(2) 0.0510(17) 0.0463(14) 0.0062(12) -0.0019(13) 0.0005(14)
C11 0.064(2) 0.0444(15) 0.0454(14) 0.0080(12) 0.0053(13) 0.0074(14)
C12 0.078(2) 0.0352(14) 0.0479(15) 0.0016(11) -0.0049(15) 0.0045(14)
C13 0.109(3) 0.080(3) 0.0485(18) -0.0092(17) -0.002(2) 0.013(2)
C14 0.090(3) 0.0477(18) 0.088(3) 0.0141(17) -0.022(2) -0.0112(18)
C15 0.147(5) 0.0421(19) 0.103(3) -0.0076(19) 0.038(3) -0.021(2)
C16 0.121(4) 0.058(2) 0.084(3) -0.0100(19) 0.021(3) -0.026(2)
C17 0.079(2) 0.0422(15) 0.0542(16) 0.0075(13) 0.0039(16) -0.0063(15)
C18 0.063(2) 0.063(2) 0.0565(18) 0.0067(15) -0.0029(16) -0.0033(17)
C19 0.076(3) 0.083(3) 0.072(2) 0.012(2) 0.0118(19) -0.013(2)
C20 0.080(3) 0.061(2) 0.058(2) 0.0043(15) -0.0015(18) -0.0045(18)
C21 0.068(2) 0.102(3) 0.063(2) 0.016(2) -0.0125(18) -0.016(2)
C22 0.070(2) 0.077(2) 0.074(2) 0.0235(19) 0.0047(19) 0.013(2)
C23' 0.117(9) 0.072(6) 0.075(5) -0.009(4) 0.024(6) -0.004(6)
C23 0.107(12) 0.076(8) 0.061(6) -0.001(5) 0.041(7) -0.003(9)
C25' 0.29(2) 0.177(12) 0.056(4) -0.018(6) 0.029(8) -0.041(12)
C25 0.149(10) 0.063(5) 0.065(5) -0.004(4) 0.021(6) -0.001(6)
C24' 0.217(15) 0.127(10) 0.233(16) -0.070(11) -0.047(14) 0.097(12)
C24 0.149(10) 0.063(5) 0.065(5) -0.004(4) 0.021(6) -0.001(6)
C26 0.061(2) 0.0463(16) 0.0530(16) 0.0120(13) -0.0060(14) 0.0067(14)
C27 0.0580(18) 0.0440(15) 0.0465(14) 0.0072(11) -0.0049(13) -0.0012(13)
C28 0.066(2) 0.0587(18) 0.0521(16) 0.0096(14) -0.0053(15) 0.0041(15)
C29 0.085(3) 0.0585(19) 0.0450(15) 0.0074(14) -0.0091(15) 0.0015(19)
C30 0.086(3) 0.0481(16) 0.0515(16) -0.0052(13) -0.0077(17) -0.0053(17)
C31 0.068(2) 0.062(2) 0.0636(18) -0.0013(15) 0.0045(17) 0.0031(17)
C32 0.064(2) 0.0561(18) 0.0570(17) 0.0098(14) -0.0013(16) 0.0000(16)

loop_
_atom_type_symbol
_atom_type_description
_atom_type_scat_dispersion_real
_atom_type_scat_dispersion_imag
_atom_type_scat_source
C C 0.0181 0.0091 'International Tables Vol C Tables 4.2.6.8 and 6.1.1.4'
H H 0.0000 0.0000 'International Tables Vol C Tables 4.2.6.8 and 6.1.1.4'
O O 0.0492 0.0322 'International Tables Vol C Tables 4.2.6.8 and 6.1.1.4'
Br Br -0.6763 1.2805 'International Tables Vol C Tables 4.2.6.8 and 6.1.1.4'

loop_
_geom_angle_atom_site_label_1
_geom_angle_atom_site_label_2
_geom_angle_atom_site_label_3
_geom_angle
C5 O4 C17 117.2(2)
C4 O2 C12 112.3(2)
C26 O3 C11 115.0(3)
O1 C1 O1' 23(2)
O1 C1 C6 122.7(11)
O1' C1 C6 114.2(16)
O1 C1 C2 117.2(10)
O1' C1 C2 124.9(18)
C6 C1 C2 119.3(3)
C3 C2 C1 119.7(3)
C3 C2 C7 124.8(5)
C1 C2 C7 115.5(5)
C3 C2 C7' 116.0(17)
C1 C2 C7' 123(2)
C7 C2 C7' 16.0(12)
C2 C3 C4 124.7(3)
C2 C3 H3A 117.7
C4 C3 H3A 117.7
O2 C4 C3 106.7(3)
O2 C4 C5 109.3(2)
C3 C4 C5 112.1(3)
O2 C4 C10 105.6(2)
C3 C4 C10 112.0(2)
C5 C4 C10 110.7(3)
C6 C5 O4 124.5(3)
C6 C5 C4 124.2(3)
O4 C5 C4 111.2(2)
C5 C6 C1 119.9(3)
C5 C6 C15 121.2(4)
C1 C6 C15 118.7(3)
C8 C7 C2 117.0(7)
C8 C7 H7A 108.0
C2 C7 H7A 108.0
C8 C7 H7B 108.0
C2 C7 H7B 108.0
H7A C7 H7B 107.3
C8' C7' C2 96(2)
C8' C7' H7C 112.5
C2 C7' H7C 112.5
C8' C7' H7D 112.5
C2 C7' H7D 112.5
H7C C7' H7D 110.0
C9 C8 C7 126.7(13)
C9 C8 H8A 116.7
C7 C8 H8A 116.7
C9' C8' C7' 137(3)
C9' C8' H8B 111.5
C7' C8' H8B 111.5
C8 C9 H9A 120.0
C8 C9 H9B 120.0
H9A C9 H9B 120.0
C8' C9' H9C 120.0
C8' C9' H9D 120.0
H9C C9' H9D 120.0
C11 C10 C4 103.6(3)
C11 C10 H10A 111.0
C4 C10 H10A 111.0
C11 C10 H10B 111.0
C4 C10 H10B 111.0
H10A C10 H10B 109.0
O3 C11 C10 110.3(2)
O3 C11 C12 110.4(3)
C10 C11 C12 104.2(2)
O3 C11 H11A 110.6
C10 C11 H11A 110.6
C12 C11 H11A 110.6
O2 C12 C14 107.8(3)
O2 C12 C13 107.8(3)
C14 C12 C13 111.9(3)
O2 C12 C11 105.1(2)
C14 C12 C11 115.3(3)
C13 C12 C11 108.4(3)
C12 C13 H13A 109.5
C12 C13 H13B 109.5
H13A C13 H13B 109.5
C12 C13 H13C 109.5
H13A C13 H13C 109.5
H13B C13 H13C 109.5
C12 C14 H14A 109.5
C12 C14 H14B 109.5
H14A C14 H14B 109.5
C12 C14 H14C 109.5
H14A C14 H14C 109.5
H14B C14 H14C 109.5
C6 C15 C16 109.6(3)
C6 C15 H15A 109.7
C16 C15 H15A 109.7
C6 C15 H15B 109.7
C16 C15 H15B 109.7
H15A C15 H15B 108.2
C17 C16 C15 110.8(4)
C17 C16 H16A 109.5
C15 C16 H16A 109.5
C17 C16 H16B 109.5
C15 C16 H16B 109.5
H16A C16 H16B 108.1
O4 C17 C18 104.2(3)
O4 C17 C16 108.5(3)
C18 C17 C16 114.8(4)
O4 C17 C22 107.8(3)
C18 C17 C22 105.1(3)
C16 C17 C22 115.6(4)
C17 C18 C20 108.9(3)
C17 C18 C19 116.3(3)
C20 C18 C19 58.8(3)
C17 C18 H18A 119.3
C20 C18 H18A 119.3
C19 C18 H18A 119.3
C20 C19 C18 60.3(2)
C20 C19 H19A 117.7
C18 C19 H19A 117.7
C20 C19 H19B 117.7
C18 C19 H19B 117.7
H19A C19 H19B 114.9
C19 C20 C21 114.0(4)
C19 C20 C18 60.9(3)
C21 C20 C18 106.4(3)
C19 C20 C23' 130.3(6)
C21 C20 C23' 108.1(6)
C18 C20 C23' 129.3(6)
C19 C20 C23 108.5(7)
C21 C20 C23 130.2(9)
C18 C20 C23 116.3(9)
C23' C20 C23 22.9(7)
C20 C21 C22 106.0(3)
C20 C21 H21A 110.5
C22 C21 H21A 110.5
C20 C21 H21B 110.5
C22 C21 H21B 110.5
H21A C21 H21B 108.7
C17 C22 C21 104.7(3)
C17 C22 H22A 110.8
C21 C22 H22A 110.8
C17 C22 H22B 110.8
C21 C22 H22B 110.8
H22A C22 H22B 108.9
C20 C23' C24' 107.8(9)
C20 C23' C25' 111.1(12)
C24' C23' C25' 99.9(14)
C20 C23' H23' 112.5
C24' C23' H23' 112.5
C25' C23' H23' 112.5
C24 C23 C20 109.5(10)
C24 C23 C25 102.5(18)
C20 C23 C25 101.2(16)
C24 C23 H23 114.1
C20 C23 H23 114.1
C25 C23 H23 114.1
C23' C25' H25D 109.5
C23' C25' H25E 109.5
H25D C25' H25E 109.5
C23' C25' H25F 109.5
H25D C25' H25F 109.5
H25E C25' H25F 109.5
C23 C25 H25A 109.5
C23 C25 H25B 109.5
H25A C25 H25B 109.5
C23 C25 H25C 109.5
H25A C25 H25C 109.5
H25B C25 H25C 109.5
C23' C24' H24D 109.5
C23' C24' H24E 109.5
H24D C24' H24E 109.5
C23' C24' H24F 109.5
H24D C24' H24F 109.5
H24E C24' H24F 109.5
C23 C24 H24A 109.5
C23 C24 H24B 109.5
H24A C24 H24B 109.5
C23 C24 H24C 109.5
H24A C24 H24C 109.5
H24B C24 H24C 109.5
O5 C26 O3 123.6(3)
O5 C26 C27 123.8(3)
O3 C26 C27 112.6(3)
C32 C27 C28 119.2(3)
C32 C27 C26 123.4(3)
C28 C27 C26 117.4(3)
C29 C28 C27 121.1(3)
C29 C28 H28A 119.4
C27 C28 H28A 119.4
C30 C29 C28 118.2(3)
C30 C29 H29A 120.9
C28 C29 H29A 120.9
C31 C30 C29 121.9(3)
C31 C30 Br1 119.7(3)
C29 C30 Br1 118.4(3)
C30 C31 C32 119.5(4)
C30 C31 H31A 120.2
C32 C31 H31A 120.2
C31 C32 C27 120.1(3)
C31 C32 H32A 119.9
C27 C32 H32A 119.9

loop_
_geom_bond_atom_site_label_1
_geom_bond_atom_site_label_2
_geom_bond_distance
Br1 C30 1.900(4)
O1 C1 1.204(14)
O1' C1 1.32(3)
O4 C5 1.352(4)
O4 C17 1.468(4)
O2 C4 1.430(4)
O2 C12 1.449(4)
O3 C26 1.346(4)
O3 C11 1.455(4)
O5 C26 1.197(5)
C1 C6 1.461(6)
C1 C2 1.473(6)
C2 C3 1.331(5)
C2 C7 1.512(7)
C2 C7' 1.524(18)
C3 C4 1.505(5)
C3 H3A 0.9300
C4 C5 1.516(4)
C4 C10 1.538(5)
C5 C6 1.336(4)
C6 C15 1.504(5)
C7 C8 1.510(11)
C7 H7A 0.9700
C7 H7B 0.9700
C7' C8' 1.50(2)
C7' H7C 0.9700
C7' H7D 0.9700
C8 C9 1.312(16)
C8 H8A 0.9300
C8' C9' 1.312(19)
C8' H8B 0.9300
C9 H9A 0.9300
C9 H9B 0.9300
C9' H9C 0.9300
C9' H9D 0.9300
C10 C11 1.524(5)
C10 H10A 0.9700
C10 H10B 0.9700
C11 C12 1.531(4)
C11 H11A 0.9800
C12 C14 1.496(6)
C12 C13 1.526(5)
C13 H13A 0.9600
C13 H13B 0.9600
C13 H13C 0.9600
C14 H14A 0.9600
C14 H14B 0.9600
C14 H14C 0.9600
C15 C16 1.518(7)
C15 H15A 0.9700
C15 H15B 0.9700
C16 C17 1.508(5)
C16 H16A 0.9700
C16 H16B 0.9700
C17 C18 1.502(5)
C17 C22 1.508(6)
C18 C20 1.502(5)
C18 C19 1.511(5)
C18 H18A 0.9800
C19 C20 1.478(6)
C19 H19A 0.9700
C19 H19B 0.9700
C20 C21 1.501(7)
C20 C23' 1.512(13)
C20 C23 1.566(17)
C21 C22 1.539(6)
C21 H21A 0.9700
C21 H21B 0.9700
C22 H22A 0.9700
C22 H22B 0.9700
C23' C24' 1.530(15)
C23' C25' 1.542(15)
C23' H23' 0.9800
C23 C24 1.533(19)
C23 C25 1.58(2)
C23 H23 0.9800
C25' H25D 0.9600
C25' H25E 0.9600
C25' H25F 0.9600
C25 H25A 0.9600
C25 H25B 0.9600
C25 H25C 0.9600
C24' H24D 0.9600
C24' H24E 0.9600
C24' H24F 0.9600
C24 H24A 0.9600
C24 H24B 0.9600
C24 H24C 0.9600
C26 C27 1.487(4)
C27 C32 1.387(5)
C27 C28 1.390(4)
C28 C29 1.381(5)
C28 H28A 0.9300
C29 C30 1.378(6)
C29 H29A 0.9300
C30 C31 1.375(5)
C31 C32 1.376(5)
C31 H31A 0.9300
C32 H32A 0.9300
